data_2216987
loop_
_publ_author_name
'Shi-Feng Ni'
'Lin Lin Ma'
'Gui Fang Zhao'
'Wen Ji Sun'
'Zhi Min Jin'

_publ_section_title
;
 Cinchonidinium chloride monohydrate
;
_journal_coeditor_code CI2530
_journal_issue 1
_journal_name_full 'Acta Crystallographica Section E'
_journal_page_first o193
_journal_page_last o193
_journal_paper_doi 10.1107/S160053680706343X
_journal_volume 64
_journal_year 2008
_chemical_formula_iupac 'C19 H23 N2 O + , Cl -, H2 O'
_chemical_formula_moiety 'C19 H23 N2 O + , Cl -, H2 O'
_chemical_formula_sum 'C19 H25 Cl N2 O2'
_chemical_formula_weight 348.86
_chemical_name_systematic
;
Cinchonidinium chloride monohydrate
;
_space_group_IT_number 19
_symmetry_cell_setting orthorhombic
_symmetry_space_group_name_Hall 'P 2ac 2ab'
_symmetry_space_group_name_H-M 'P 21 21 21'
_atom_sites_solution_hydrogens geom
_atom_sites_solution_primary direct
_atom_sites_solution_secondary difmap
_audit_creation_method SHELXL97
_cell_angle_alpha 90
_cell_angle_beta 90
_cell_angle_gamma 90
_cell_formula_units_Z 4
_cell_length_a 10.4924(8)
_cell_length_b 12.9049(10)
_cell_length_c 13.3936(10)
_cell_measurement_reflns_used 31
_cell_measurement_temperature 273(2)
_cell_measurement_theta_max 18.58
_cell_measurement_theta_min 3.28
_cell_volume 1813.5(2)
_computing_cell_refinement 'XSCANS (Siemens, 1994)'
_computing_data_collection 'XSCANS (Siemens, 1994)'
_computing_data_reduction 'SHELXTL (Bruker, 1998)'
_computing_molecular_graphics 'SHELXTL (Bruker, 1998)'
_computing_publication_material 'SHELXTL (Bruker, 1998)'
_computing_structure_refinement 'SHELXL97 (Sheldrick, 1997)'
_computing_structure_solution 'SHELXS97 (Sheldrick, 1997)'
_diffrn_ambient_temperature 273(2)
_diffrn_measured_fraction_theta_full 0.999
_diffrn_measured_fraction_theta_max 0.999
_diffrn_measurement_device_type 'Siemens P4'
_diffrn_measurement_method \w
_diffrn_radiation_monochromator graphite
_diffrn_radiation_source 'fine-focus sealed tube'
_diffrn_radiation_type MoK\a
_diffrn_radiation_wavelength 0.71073
_diffrn_reflns_av_R_equivalents 0.0306
_diffrn_reflns_av_sigmaI/netI 0.0362
_diffrn_reflns_limit_h_max 11
_diffrn_reflns_limit_h_min -12
_diffrn_reflns_limit_k_max 15
_diffrn_reflns_limit_k_min -9
_diffrn_reflns_limit_l_max 15
_diffrn_reflns_limit_l_min -15
_diffrn_reflns_number 9572
_diffrn_reflns_theta_full 25.02
_diffrn_reflns_theta_max 25.02
_diffrn_reflns_theta_min 2.19
_diffrn_standards_decay_% 4.97
_diffrn_standards_interval_count 97
_diffrn_standards_number 3
_exptl_absorpt_coefficient_mu 0.224
_exptl_absorpt_correction_T_max 0.8954
_exptl_absorpt_correction_T_min 0.7221
_exptl_absorpt_correction_type multi-scan
_exptl_absorpt_process_details '(SHELXTL; Bruker, 1998)'
_exptl_crystal_colour colourless
_exptl_crystal_density_diffrn 1.278
_exptl_crystal_density_method 'not measured'
_exptl_crystal_description plate
_exptl_crystal_F_000 744
_exptl_crystal_size_max 0.37
_exptl_crystal_size_mid 0.34
_exptl_crystal_size_min 0.12
_refine_diff_density_max 0.313
_refine_diff_density_min -0.209
_refine_ls_abs_structure_details 'Flack (1983), with 1369 Friedel pairs'
_refine_ls_abs_structure_Flack 0.04(13)
_refine_ls_extinction_coef 0.037(5)
_refine_ls_extinction_method none
_refine_ls_goodness_of_fit_ref 1.180
_refine_ls_hydrogen_treatment mixed
_refine_ls_matrix_type full
_refine_ls_number_parameters 252
_refine_ls_number_reflns 3214
_refine_ls_number_restraints 12
_refine_ls_restrained_S_all 1.178
_refine_ls_R_factor_all 0.0715
_refine_ls_R_factor_gt 0.0686
_refine_ls_shift/su_max 0.001
_refine_ls_shift/su_mean <0.001
_refine_ls_structure_factor_coef Fsqd
_refine_ls_weighting_details 'calc w = 1/[\s^2^(Fo^2^)+(0.0981P)^2^+0.5633P] where P=(Fo^2^+2Fc^2^)/3'
_refine_ls_weighting_scheme calc
_refine_ls_wR_factor_gt 0.1770
_refine_ls_wR_factor_ref 0.1793
_reflns_number_gt 3090
_reflns_number_total 3214
_reflns_threshold_expression I>2\s(I)
_cod_data_source_file ci2530.cif
_cod_data_source_block I
_cod_database_code 2216987
_cod_database_fobs_code 2216987

loop_
_symmetry_equiv_pos_as_xyz
'x, y, z'
'-x+1/2, -y, z+1/2'
'-x, y+1/2, -z+1/2'
'x+1/2, -y+1/2, -z'

loop_
_atom_site_type_symbol
_atom_site_label
_atom_site_fract_x
_atom_site_fract_y
_atom_site_fract_z
_atom_site_U_iso_or_equiv
_atom_site_adp_type
_atom_site_calc_flag
_atom_site_refinement_flags
_atom_site_occupancy
_atom_site_disorder_assembly
_atom_site_disorder_group
Cl Cl1 0.94217(9) 0.75097(9) 0.35617(7) 0.0500(3) Uani d . 1 . .
O O1 0.7326(3) 0.9410(2) 0.1041(2) 0.0511(8) Uani d D 1 . .
O O2 1.0407(3) 0.5216(3) 0.3556(4) 0.0858(13) Uani d D 1 . .
N N1 0.6545(4) 0.6294(3) -0.1087(2) 0.0510(9) Uani d . 1 . .
N N2 0.6840(3) 0.8504(3) 0.3211(2) 0.0454(8) Uani d . 1 . .
C C1 0.6176(4) 0.7257(4) -0.1063(3) 0.0533(12) Uani d . 1 . .
H H1A 0.5696 0.7497 -0.1599 0.064 Uiso calc R 1 . .
C C2 0.6443(4) 0.7957(4) -0.0297(3) 0.0478(10) Uani d . 1 . .
H H2A 0.6143 0.8634 -0.0333 0.057 Uiso calc R 1 . .
C C3 0.7148(3) 0.7642(3) 0.0508(3) 0.0381(9) Uani d . 1 . .
C C4 0.7589(3) 0.6594(3) 0.0517(3) 0.0346(8) Uani d . 1 . .
C C5 0.8343(4) 0.6152(3) 0.1287(3) 0.0422(9) Uani d . 1 . .
H H5 0.8546 0.6549 0.1844 0.051 Uiso calc R 1 . .
C C6 0.8775(4) 0.5162(3) 0.1227(3) 0.0482(10) Uani d . 1 . .
H H6 0.9271 0.4890 0.1739 0.058 Uiso calc R 1 . .
C C7 0.8475(4) 0.4552(4) 0.0401(3) 0.0527(11) Uani d . 1 . .
H H7 0.8781 0.3877 0.0361 0.063 Uiso calc R 1 . .
C C8 0.7738(4) 0.4939(4) -0.0349(3) 0.0489(10) Uani d . 1 . .
H H8 0.7533 0.4522 -0.0892 0.059 Uiso calc R 1 . .
C C9 0.7288(4) 0.5953(3) -0.0310(3) 0.0397(9) Uani d . 1 . .
C C10 0.7394(3) 0.8374(3) 0.1368(3) 0.0363(8) Uani d . 1 . .
H H10 0.8246 0.8241 0.1638 0.044 Uiso calc R 1 . .
C C11 0.6392(4) 0.8168(3) 0.2187(3) 0.0410(9) Uani d . 1 . .
H H11 0.6269 0.7416 0.2216 0.049 Uiso calc R 1 . .
C C12 0.5101(4) 0.8640(5) 0.2001(4) 0.0668(15) Uani d . 1 . .
H H12A 0.4511 0.8109 0.1780 0.080 Uiso calc R 1 . .
H H12B 0.5163 0.9162 0.1482 0.080 Uiso calc R 1 . .
C C13 0.4614(5) 0.9137(5) 0.2972(4) 0.0701(15) Uani d . 1 B .
H H13 0.3743 0.9388 0.2869 0.084 Uiso calc R 1 . .
C C14 0.4621(5) 0.8368(4) 0.3821(3) 0.0615(13) Uani d D 1 . .
H H14 0.4334 0.8725 0.4426 0.074 Uiso calc R 1 A 1
C C15 0.5996(5) 0.8022(4) 0.3980(3) 0.0620(13) Uani d . 1 B .
H H15A 0.6277 0.8227 0.4642 0.074 Uiso calc R 1 . .
H H15B 0.6048 0.7273 0.3934 0.074 Uiso calc R 1 . .
C C16 0.5460(6) 1.0037(4) 0.3240(5) 0.0831(18) Uani d . 1 . .
H H16A 0.5175 1.0346 0.3861 0.100 Uiso calc R 1 B .
H H16B 0.5420 1.0560 0.2721 0.100 Uiso calc R 1 . .
C C17 0.6826(5) 0.9649(4) 0.3353(4) 0.0613(13) Uani d . 1 B .
H H17A 0.7369 0.9978 0.2860 0.074 Uiso calc R 1 . .
H H17B 0.7147 0.9822 0.4011 0.074 Uiso calc R 1 . .
C C18 0.3877(9) 0.7331(8) 0.3733(7) 0.050(3) Uani d PD 0.564(16) B 1
H H18 0.4218 0.6754 0.4051 0.061 Uiso calc PR 0.564(16) B 1
C C19 0.2832(9) 0.7210(9) 0.3257(8) 0.067(3) Uani d PD 0.564(16) B 1
H H19A 0.2460 0.7768 0.2929 0.081 Uiso calc PR 0.564(16) B 1
H H19B 0.2443 0.6562 0.3239 0.081 Uiso calc PR 0.564(16) B 1
C C18' 0.3393(10) 0.7759(9) 0.3550(12) 0.080(6) Uani d PDU 0.436(16) B 2
H H18' 0.2713 0.8063 0.3215 0.096 Uiso calc PR 0.436(16) B 2
C C19' 0.338(2) 0.6812(10) 0.3823(11) 0.079(5) Uani d PDU 0.436(16) B 2
H H19C 0.4083 0.6535 0.4158 0.094 Uiso calc PR 0.436(16) B 2
H H19D 0.2680 0.6398 0.3687 0.094 Uiso calc PR 0.436(16) B 2
H H2 0.765(4) 0.820(3) 0.336(3) 0.035(10) Uiso d . 1 . .
H H1 0.803(3) 0.967(4) 0.111(4) 0.062(16) Uiso d D 1 . .
H H2OA 1.020(4) 0.5832(15) 0.358(5) 0.081(18) Uiso d D 1 . .
H H2OB 0.982(3) 0.480(2) 0.354(4) 0.061(15) Uiso d D 1 . .

loop_
_atom_site_aniso_label
_atom_site_aniso_U_11
_atom_site_aniso_U_22
_atom_site_aniso_U_33
_atom_site_aniso_U_12
_atom_site_aniso_U_13
_atom_site_aniso_U_23
Cl1 0.0518(5) 0.0549(6) 0.0432(5) 0.0083(5) -0.0100(4) -0.0045(5)
O1 0.0510(18) 0.0404(16) 0.0618(18) -0.0074(14) -0.0066(15) 0.0044(14)
O2 0.0468(19) 0.051(2) 0.160(4) 0.0026(17) 0.002(3) 0.012(3)
N1 0.053(2) 0.059(2) 0.0405(18) -0.0011(18) -0.0096(16) -0.0068(17)
N2 0.0440(19) 0.053(2) 0.0387(17) 0.0083(17) -0.0003(14) -0.0012(16)
C1 0.056(2) 0.066(3) 0.038(2) 0.000(2) -0.0127(19) 0.006(2)
C2 0.051(2) 0.044(2) 0.048(2) 0.002(2) -0.005(2) 0.0043(18)
C3 0.0346(18) 0.047(2) 0.0329(18) -0.0061(18) 0.0032(14) 0.0078(17)
C4 0.0298(17) 0.045(2) 0.0294(18) -0.0013(16) 0.0031(14) 0.0000(16)
C5 0.047(2) 0.045(2) 0.0344(19) -0.0088(18) -0.0041(17) -0.0029(17)
C6 0.051(2) 0.045(2) 0.048(2) 0.0081(19) -0.008(2) 0.0003(19)
C7 0.057(3) 0.042(2) 0.059(3) 0.011(2) 0.004(2) -0.001(2)
C8 0.056(2) 0.050(2) 0.041(2) -0.005(2) -0.0007(19) -0.0162(19)
C9 0.0357(19) 0.049(2) 0.0347(18) -0.0030(18) 0.0058(16) -0.0030(17)
C10 0.0369(18) 0.0347(18) 0.0374(18) -0.0003(16) -0.0076(16) 0.0005(16)
C11 0.042(2) 0.043(2) 0.038(2) -0.0058(18) -0.0023(16) 0.0026(17)
C12 0.040(2) 0.113(4) 0.047(3) 0.007(3) 0.0029(19) 0.009(3)
C13 0.045(3) 0.092(4) 0.073(3) 0.019(3) 0.008(2) 0.005(3)
C14 0.061(3) 0.076(3) 0.048(3) -0.011(3) 0.021(2) -0.015(2)
C15 0.090(4) 0.060(3) 0.036(2) 0.002(3) 0.011(2) 0.003(2)
C16 0.086(4) 0.053(3) 0.110(5) 0.019(3) 0.031(4) 0.006(3)
C17 0.073(3) 0.056(3) 0.055(3) -0.011(2) 0.011(2) -0.013(2)
C18 0.068(6) 0.026(6) 0.058(5) -0.010(5) 0.005(4) 0.008(4)
C19 0.078(7) 0.051(7) 0.072(7) -0.015(5) 0.003(5) -0.019(5)
C18' 0.108(15) 0.040(8) 0.092(11) 0.033(9) 0.034(11) -0.006(9)
C19' 0.115(13) 0.046(8) 0.075(10) -0.012(9) -0.007(9) -0.010(7)

loop_
_atom_type_symbol
_atom_type_description
_atom_type_scat_dispersion_real
_atom_type_scat_dispersion_imag
_atom_type_scat_source
C C 0.0033 0.0016 'International Tables Vol C Tables 4.2.6.8 and 6.1.1.4'
H H 0.0000 0.0000 'International Tables Vol C Tables 4.2.6.8 and 6.1.1.4'
N N 0.0061 0.0033 'International Tables Vol C Tables 4.2.6.8 and 6.1.1.4'
O O 0.0106 0.0060 'International Tables Vol C Tables 4.2.6.8 and 6.1.1.4'
Cl Cl 0.1484 0.1585 'International Tables Vol C Tables 4.2.6.8 and 6.1.1.4'

loop_
_geom_angle_atom_site_label_1
_geom_angle_atom_site_label_2
_geom_angle_atom_site_label_3
_geom_angle
C10 O1 H1 108(4)
H2OA O2 H2OB 116(3)
C1 N1 C9 117.1(3)
C17 N2 C15 108.6(4)
C17 N2 C11 113.4(3)
C15 N2 C11 108.8(3)
C17 N2 H2 113(2)
C15 N2 H2 102(2)
C11 N2 H2 110(2)
N1 C1 C2 125.2(4)
N1 C1 H1A 117.4
C2 C1 H1A 117.4
C3 C2 C1 119.6(4)
C3 C2 H2A 120.2
C1 C2 H2A 120.2
C2 C3 C4 117.6(4)
C2 C3 C10 120.4(4)
C4 C3 C10 122.0(3)
C9 C4 C5 117.2(4)
C9 C4 C3 118.2(3)
C5 C4 C3 124.5(3)
C6 C5 C4 121.4(4)
C6 C5 H5 119.3
C4 C5 H5 119.3
C5 C6 C7 120.2(4)
C5 C6 H6 119.9
C7 C6 H6 119.9
C8 C7 C6 120.4(4)
C8 C7 H7 119.8
C6 C7 H7 119.8
C7 C8 C9 120.6(4)
C7 C8 H8 119.7
C9 C8 H8 119.7
N1 C9 C8 117.8(4)
N1 C9 C4 122.1(4)
C8 C9 C4 120.1(4)
O1 C10 C3 110.4(3)
O1 C10 C11 110.5(3)
C3 C10 C11 108.5(3)
O1 C10 H10 109.1
C3 C10 H10 109.1
C11 C10 H10 109.1
C12 C11 N2 108.3(4)
C12 C11 C10 115.2(3)
N2 C11 C10 112.6(3)
C12 C11 H11 106.8
N2 C11 H11 106.8
C10 C11 H11 106.8
C11 C12 C13 109.1(4)
C11 C12 H12A 109.9
C13 C12 H12A 109.9
C11 C12 H12B 109.9
C13 C12 H12B 109.9
H12A C12 H12B 108.3
C16 C13 C14 109.0(5)
C16 C13 C12 109.1(5)
C14 C13 C12 111.2(4)
C16 C13 H13 109.2
C14 C13 H13 109.2
C12 C13 H13 109.2
C13 C14 C15 107.6(4)
C13 C14 C18' 98.8(7)
C15 C14 C18' 132.1(6)
C13 C14 C18 120.4(5)
C15 C14 C18 103.5(5)
C13 C14 H14 108.2
C15 C14 H14 108.2
C18' C14 H14 100.1
C18 C14 H14 108.2
N2 C15 C14 110.0(4)
N2 C15 H15A 109.7
C14 C15 H15A 109.7
N2 C15 H15B 109.7
C14 C15 H15B 109.7
H15A C15 H15B 108.2
C13 C16 C17 108.9(4)
C13 C16 H16A 109.9
C17 C16 H16A 109.9
C13 C16 H16B 109.9
C17 C16 H16B 109.9
H16A C16 H16B 108.3
N2 C17 C16 108.8(4)
N2 C17 H17A 109.9
C16 C17 H17A 109.9
N2 C17 H17B 109.9
C16 C17 H17B 109.9
H17A C17 H17B 108.3
C19 C18 C14 125.1(11)
C19 C18 H18 117.4
C14 C18 H18 117.4
C18 C19 H19A 120.0
C18 C19 H19B 120.0
H19A C19 H19B 120.0
C19' C18' C14 115.1(13)
C19' C18' H18' 122.4
C14 C18' H18' 122.4
C18' C19' H19C 120.0
C18' C19' H19D 120.0
H19C C19' H19D 120.0

loop_
_geom_bond_atom_site_label_1
_geom_bond_atom_site_label_2
_geom_bond_distance
O1 C10 1.409(5)
O1 H1 0.82(2)
O2 H2OA 0.823(19)
O2 H2OB 0.816(18)
N1 C1 1.302(6)
N1 C9 1.372(5)
N2 C17 1.490(6)
N2 C15 1.495(6)
N2 C11 1.512(5)
N2 H2 0.96(4)
C1 C2 1.395(6)
C1 H1A 0.93
C2 C3 1.370(6)
C2 H2A 0.93
C3 C4 1.429(6)
C3 C10 1.512(5)
C4 C9 1.419(5)
C4 C5 1.419(5)
C5 C6 1.358(6)
C5 H5 0.93
C6 C7 1.394(6)
C6 H6 0.93
C7 C8 1.363(6)
C7 H7 0.93
C8 C9 1.391(6)
C8 H8 0.93
C10 C11 1.543(5)
C10 H10 0.98
C11 C12 1.505(6)
C11 H11 0.98
C12 C13 1.538(7)
C12 H12A 0.97
C12 H12B 0.97
C13 C16 1.506(9)
C13 C14 1.508(7)
C13 H13 0.98
C14 C15 1.524(7)
C14 C18' 1.552(12)
C14 C18 1.554(9)
C14 H14 0.98
C15 H15A 0.97
C15 H15B 0.97
C16 C17 1.525(8)
C16 H16A 0.97
C16 H16B 0.97
C17 H17A 0.97
C17 H17B 0.97
C18 C19 1.278(11)
C18 H18 0.93
C19 H19A 0.93
C19 H19B 0.93
C18' C19' 1.277(12)
C18' H18' 0.93
C19' H19C 0.93
C19' H19D 0.93

loop_
_geom_hbond_atom_site_label_D
_geom_hbond_atom_site_label_H
_geom_hbond_atom_site_label_A
_geom_hbond_site_symmetry_A
_geom_hbond_distance_DH
_geom_hbond_distance_HA
_geom_hbond_distance_DA
_geom_hbond_angle_DHA
_geom_hbond_publ_flag
O1 H1 O2 3_755 0.82(2) 1.84(2) 2.653(5) 172(3) yes
O2 H2OB N1 2_665 0.82(2) 2.07(2) 2.867(6) 165(3) yes
O2 H2OA Cl1 . 0.82(2) 2.31(2) 3.135(5) 174(6) yes
N2 H2 Cl1 . 0.96(4) 2.08(4) 3.034(6) 175(3) yes
C5 H5 Cl1 . 0.93 2.77 3.692(5) 172 yes

loop_
_geom_torsion_atom_site_label_1
_geom_torsion_atom_site_label_2
_geom_torsion_atom_site_label_3
_geom_torsion_atom_site_label_4
_geom_torsion
C9 N1 C1 C2 -2.0(7)
N1 C1 C2 C3 0.1(7)
C1 C2 C3 C4 0.4(6)
C1 C2 C3 C10 -177.1(4)
C2 C3 C4 C9 0.9(5)
C10 C3 C4 C9 178.5(3)
C2 C3 C4 C5 179.0(4)
C10 C3 C4 C5 -3.4(5)
C9 C4 C5 C6 0.9(6)
C3 C4 C5 C6 -177.2(4)
C4 C5 C6 C7 -0.3(6)
C5 C6 C7 C8 -0.6(7)
C6 C7 C8 C9 1.0(7)
C1 N1 C9 C8 -177.1(4)
C1 N1 C9 C4 3.5(6)
C7 C8 C9 N1 -179.7(4)
C7 C8 C9 C4 -0.3(6)
C5 C4 C9 N1 178.8(4)
C3 C4 C9 N1 -3.0(5)
C5 C4 C9 C8 -0.6(5)
C3 C4 C9 C8 177.6(4)
C2 C3 C10 O1 -25.4(5)
C4 C3 C10 O1 157.1(3)
C2 C3 C10 C11 95.8(4)
C4 C3 C10 C11 -81.6(4)
C17 N2 C11 C12 -53.9(5)
C15 N2 C11 C12 67.0(5)
C17 N2 C11 C10 74.6(4)
C15 N2 C11 C10 -164.5(3)
O1 C10 C11 C12 42.0(5)
C3 C10 C11 C12 -79.1(5)
O1 C10 C11 N2 -82.8(4)
C3 C10 C11 N2 156.1(3)
N2 C11 C12 C13 -9.2(5)
C10 C11 C12 C13 -136.2(4)
C11 C12 C13 C16 65.9(6)
C11 C12 C13 C14 -54.3(6)
C16 C13 C14 C15 -59.0(5)
C12 C13 C14 C15 61.3(5)
C16 C13 C14 C18' 161.5(6)
C12 C13 C14 C18' -78.3(6)
C16 C13 C14 C18 -177.2(6)
C12 C13 C14 C18 -56.9(7)
C17 N2 C15 C14 64.0(5)
C11 N2 C15 C14 -59.8(5)
C13 C14 C15 N2 -3.6(5)
C18' C14 C15 N2 116.6(9)
C18 C14 C15 N2 125.0(5)
C14 C13 C16 C17 63.4(6)
C12 C13 C16 C17 -58.2(6)
C15 N2 C17 C16 -59.6(5)
C11 N2 C17 C16 61.4(5)
C13 C16 C17 N2 -2.9(6)
C13 C14 C18 C19 -33.2(12)
C15 C14 C18 C19 -153.4(10)
C18' C14 C18 C19 13.9(13)
C13 C14 C18' C19' 150.7(12)
C15 C14 C18' C19' 27.2(17)
C18 C14 C18' C19' 10.5(12)
